data_4504894
loop_
_publ_author_name
'Reger, Daniel L.'
'Semeniuc, Radu F.'
'Smith, Mark D.'

_publ_section_title
;
 Metal Complexes of 2,6-Bis[(pyrazol-1-yl)methyl]pyridine:&#x2009; The
 Search for Aryl&#x2212;Pyrazolyl Embrace Interactions as a Synthon for
 Crystal Engineering
;
_journal_issue 3
_journal_name_full 'Crystal Growth &amp; Design'
_journal_page_first 1181
_journal_paper_doi 10.1021/cg049609s
_journal_volume 5
_journal_year 2005
_chemical_formula_moiety
; 
[(C13 H13 N5)2 Cd], (C10 H8 N2), (B F4)2, 0.5(H2 O) 
;
_chemical_formula_sum 'C36 H35 B2 Cd F8 N12 O0.5'
_chemical_formula_weight 929.78
_chemical_name_systematic
; 
 ? 
;
_space_group_IT_number 15
_symmetry_cell_setting monoclinic
_symmetry_space_group_name_Hall '-I 2ya'
_symmetry_space_group_name_H-M 'I 1 2/a 1'
_atom_sites_solution_hydrogens geom
_atom_sites_solution_primary direct
_atom_sites_solution_secondary difmap
_audit_creation_method SHELXL-97
_cell_angle_alpha 90.00
_cell_angle_beta 90.2570(10)
_cell_angle_gamma 90.00
_cell_formula_units_Z 4
_cell_length_a 19.1440(13)
_cell_length_b 18.8439(13)
_cell_length_c 10.6967(7)
_cell_measurement_reflns_used 7059
_cell_measurement_temperature 150(2)
_cell_measurement_theta_max 26.432
_cell_measurement_theta_min 3.034
_cell_volume 3858.8(5)
_computing_cell_refinement 'SAINT+ NT V6.22 (Bruker, 2001)'
_computing_data_collection 'SMART NT V5.628 (Bruker, 2001)'
_computing_data_reduction 'SAINT+ NT V6.22'
_computing_molecular_graphics 'SHELXTL V6.1 (Sheldrick, 2000)'
_computing_publication_material 'SHELXTL V6.1'
_computing_structure_refinement 'SHELXL-97 (Sheldrick, 1997)'
_computing_structure_solution 'SHELXS-97 (Sheldrick, 1997)'
_diffrn_ambient_temperature 150(2)
_diffrn_measured_fraction_theta_full 0.999
_diffrn_measured_fraction_theta_max 0.999
_diffrn_measurement_device_type 'Bruker SMART APEX CCD diffractometer'
_diffrn_measurement_method 'omega scans'
_diffrn_radiation_monochromator graphite
_diffrn_radiation_source 'fine-focus sealed tube'
_diffrn_radiation_type MoK\a
_diffrn_radiation_wavelength 0.71073
_diffrn_reflns_av_R_equivalents 0.0260
_diffrn_reflns_av_sigmaI/netI 0.0228
_diffrn_reflns_limit_h_max 23
_diffrn_reflns_limit_h_min -23
_diffrn_reflns_limit_k_max 23
_diffrn_reflns_limit_k_min -23
_diffrn_reflns_limit_l_max 13
_diffrn_reflns_limit_l_min -13
_diffrn_reflns_number 17149
_diffrn_reflns_theta_full 26.43
_diffrn_reflns_theta_max 26.43
_diffrn_reflns_theta_min 1.52
_diffrn_standards_decay_% none
_exptl_absorpt_coefficient_mu 0.652
_exptl_absorpt_correction_T_max 1.0000
_exptl_absorpt_correction_T_min 0.8475
_exptl_absorpt_correction_type multi-scan
_exptl_absorpt_process_details 'SADABS (Bruker, 2001)'
_exptl_crystal_colour colorless
_exptl_crystal_density_diffrn 1.600
_exptl_crystal_density_method 'not measured'
_exptl_crystal_description block
_exptl_crystal_F_000 1876
_exptl_crystal_size_max 0.42
_exptl_crystal_size_mid 0.36
_exptl_crystal_size_min 0.30
_refine_diff_density_max 1.331
_refine_diff_density_min -0.876
_refine_diff_density_rms 0.070
_refine_ls_extinction_method none
_refine_ls_goodness_of_fit_ref 1.095
_refine_ls_hydrogen_treatment constr
_refine_ls_matrix_type full
_refine_ls_number_parameters 277
_refine_ls_number_reflns 3968
_refine_ls_number_restraints 0
_refine_ls_restrained_S_all 1.095
_refine_ls_R_factor_all 0.0348
_refine_ls_R_factor_gt 0.0339
_refine_ls_shift/su_max 0.002
_refine_ls_shift/su_mean 0.000
_refine_ls_structure_factor_coef Fsqd
_refine_ls_weighting_details 'calc w=1/[\s^2^(Fo^2^)+(0.0378P)^2^+8.0780P] where P=(Fo^2^+2Fc^2^)/3'
_refine_ls_weighting_scheme calc
_refine_ls_wR_factor_gt 0.0849
_refine_ls_wR_factor_ref 0.0855
_reflns_number_gt 3865
_reflns_number_total 3968
_reflns_threshold_expression >2sigma(I)
_cod_data_source_file cg049609ssi20041118_040602.cif
_cod_data_source_block cmpd4
_cod_depositor_comments
;
The following automatic conversions were performed:

'_symmetry_cell_setting' value 'Monoclinic' changed to 'monoclinic'
according to /home/saulius/struct/CIF-dictionaries/cif_core.dic
dictionary named 'cif_core.dic' version 2.4.1 from 2010-06-29.

Automatic conversion script
Id: cif_fix_values 1715 2011-07-08 13:25:40Z adriana 
;
_cod_original_sg_symbol_H-M 'I 2/a'
_cod_original_formula_sum 'C36 H35 B2 Cd F8 N12 O0.50'
_cod_database_code 4504894

loop_
_symmetry_equiv_pos_as_xyz
'x, y, z'
'-x+1/2, y, -z'
'x+1/2, y+1/2, z+1/2'
'-x+1, y+1/2, -z+1/2'
'-x, -y, -z'
'x-1/2, -y, z'
'-x+1/2, -y+1/2, -z+1/2'
'x, -y+1/2, z+1/2'

loop_
_atom_site_label
_atom_site_type_symbol
_atom_site_fract_x
_atom_site_fract_y
_atom_site_fract_z
_atom_site_U_iso_or_equiv
_atom_site_adp_type
_atom_site_occupancy
_atom_site_symmetry_multiplicity
_atom_site_calc_flag
_atom_site_refinement_flags
Cd1 Cd 0.7500 0.511309(13) 0.0000 0.02817(9) Uani 1 2 d S
C1 C 0.59599(12) 0.46021(13) 0.1103(2) 0.0318(5) Uani 1 1 d .
C2 C 0.52746(13) 0.46396(15) 0.1507(2) 0.0365(5) Uani 1 1 d .
H2 H 0.4999 0.4222 0.1565 0.044 Uiso 1 1 calc R
C3 C 0.49977(13) 0.52882(15) 0.1821(2) 0.0353(5) Uani 1 1 d .
H3 H 0.4527 0.5325 0.2089 0.042 Uiso 1 1 calc R
C4 C 0.54115(12) 0.58843(14) 0.1742(2) 0.0315(5) Uani 1 1 d .
H4 H 0.5233 0.6336 0.1973 0.038 Uiso 1 1 calc R
C5 C 0.60928(11) 0.58160(12) 0.1320(2) 0.0269(4) Uani 1 1 d .
C6 C 0.62919(14) 0.38960(13) 0.0813(2) 0.0372(5) Uani 1 1 d .
H6A H 0.6735 0.3854 0.1289 0.045 Uiso 1 1 calc R
H6B H 0.5977 0.3511 0.1094 0.045 Uiso 1 1 calc R
C7 C 0.65579(11) 0.64582(12) 0.1227(2) 0.0287(5) Uani 1 1 d .
H7A H 0.6686 0.6535 0.0341 0.034 Uiso 1 1 calc R
H7B H 0.6298 0.6881 0.1515 0.034 Uiso 1 1 calc R
C11 C 0.61489(15) 0.33264(14) -0.1303(3) 0.0441(6) Uani 1 1 d .
H11 H 0.5809 0.2978 -0.1100 0.053 Uiso 1 1 calc R
C12 C 0.64405(16) 0.34388(17) -0.2457(3) 0.0505(7) Uani 1 1 d .
H12 H 0.6347 0.3184 -0.3205 0.061 Uiso 1 1 calc R
C13 C 0.69007(15) 0.40026(16) -0.2301(3) 0.0440(6) Uani 1 1 d .
H13 H 0.7178 0.4200 -0.2949 0.053 Uiso 1 1 calc R
C21 C 0.73625(13) 0.67022(13) 0.3057(2) 0.0316(5) Uani 1 1 d .
H21 H 0.7078 0.7026 0.3507 0.038 Uiso 1 1 calc R
C22 C 0.80165(13) 0.64791(14) 0.3393(2) 0.0351(5) Uani 1 1 d .
H22 H 0.8279 0.6615 0.4110 0.042 Uiso 1 1 calc R
C23 C 0.82120(12) 0.60085(14) 0.2455(2) 0.0342(5) Uani 1 1 d .
H23 H 0.8646 0.5763 0.2436 0.041 Uiso 1 1 calc R
N1 N 0.63660(10) 0.51863(10) 0.09852(18) 0.0281(4) Uani 1 1 d .
N11 N 0.69011(11) 0.42325(12) -0.1105(2) 0.0367(5) Uani 1 1 d .
N12 N 0.64352(11) 0.38040(11) -0.0510(2) 0.0361(5) Uani 1 1 d .
N21 N 0.77155(10) 0.59445(11) 0.15855(18) 0.0310(4) Uani 1 1 d .
N22 N 0.71951(9) 0.63815(10) 0.19742(18) 0.0270(4) Uani 1 1 d .
C31 C 0.6070(2) 0.3866(2) 0.4268(4) 0.0746(12) Uani 1 1 d .
H31 H 0.6113 0.3368 0.4151 0.090 Uiso 1 1 calc R
C32 C 0.5426(2) 0.41231(19) 0.4644(4) 0.0661(10) Uani 1 1 d .
H32 H 0.5046 0.3807 0.4776 0.079 Uiso 1 1 calc R
C33 C 0.53421(17) 0.48430(16) 0.4823(3) 0.0454(7) Uani 1 1 d .
C34 C 0.59298(17) 0.52603(18) 0.4621(3) 0.0514(7) Uani 1 1 d .
H34 H 0.5906 0.5759 0.4739 0.062 Uiso 1 1 calc R
C35 C 0.65472(19) 0.4949(2) 0.4248(3) 0.0588(9) Uani 1 1 d .
H35 H 0.6939 0.5249 0.4118 0.071 Uiso 1 1 calc R
N31 N 0.66298(16) 0.42593(18) 0.4058(3) 0.0657(8) Uani 1 1 d .
B1 B 0.53757(14) 0.76009(14) 0.3725(3) 0.0317(5) Uani 1 1 d .
F1 F 0.58489(9) 0.70808(9) 0.40817(17) 0.0534(4) Uani 1 1 d .
F2 F 0.53388(14) 0.76329(12) 0.24401(17) 0.0733(6) Uani 1 1 d .
F3 F 0.55753(10) 0.82437(9) 0.41909(19) 0.0609(5) Uani 1 1 d .
F4 F 0.47233(9) 0.74317(10) 0.4171(2) 0.0626(5) Uani 1 1 d .
O1 O 0.7500 0.278(3) 0.5000 0.108(13) Uiso 0.13 2 d SP
O2 O 0.7531(19) 0.261(2) 0.427(4) 0.116(11) Uiso 0.12 1 d P
O3 O 0.722(4) 0.285(4) 0.356(7) 0.12(2) Uiso 0.06 1 d P

loop_
_atom_site_aniso_label
_atom_site_aniso_U_11
_atom_site_aniso_U_22
_atom_site_aniso_U_33
_atom_site_aniso_U_23
_atom_site_aniso_U_13
_atom_site_aniso_U_12
Cd1 0.02335(13) 0.03245(14) 0.02873(14) 0.000 0.00018(9) 0.000
C1 0.0305(12) 0.0324(12) 0.0323(12) 0.0041(9) -0.0049(9) -0.0035(10)
C2 0.0328(12) 0.0411(14) 0.0357(13) 0.0068(10) -0.0026(10) -0.0122(11)
C3 0.0262(11) 0.0485(15) 0.0311(12) 0.0025(10) 0.0009(9) -0.0055(10)
C4 0.0260(11) 0.0395(13) 0.0291(11) -0.0007(9) -0.0012(9) 0.0003(10)
C5 0.0244(10) 0.0324(12) 0.0239(10) 0.0032(8) -0.0030(8) -0.0012(9)
C6 0.0370(13) 0.0322(12) 0.0424(14) 0.0052(10) -0.0020(11) -0.0055(10)
C7 0.0238(10) 0.0279(11) 0.0345(12) 0.0033(9) -0.0026(9) 0.0019(9)
C11 0.0406(14) 0.0340(13) 0.0574(17) -0.0049(12) -0.0096(12) -0.0060(11)
C12 0.0503(17) 0.0506(17) 0.0504(17) -0.0143(13) -0.0090(13) -0.0042(14)
C13 0.0417(14) 0.0480(16) 0.0423(14) -0.0070(12) -0.0022(11) -0.0035(12)
C21 0.0346(12) 0.0285(11) 0.0317(11) -0.0019(9) 0.0013(9) -0.0016(9)
C22 0.0342(12) 0.0390(13) 0.0320(12) -0.0021(10) -0.0058(10) -0.0013(10)
C23 0.0254(11) 0.0401(13) 0.0370(12) -0.0015(10) -0.0044(9) 0.0020(10)
N1 0.0257(9) 0.0289(10) 0.0297(10) 0.0033(7) -0.0037(8) -0.0018(8)
N11 0.0322(10) 0.0390(12) 0.0390(11) -0.0005(9) 0.0016(9) -0.0042(9)
N12 0.0335(11) 0.0316(11) 0.0431(12) 0.0002(9) -0.0026(9) -0.0035(8)
N21 0.0240(9) 0.0357(11) 0.0334(10) -0.0019(8) 0.0004(8) 0.0025(8)
N22 0.0222(9) 0.0268(9) 0.0318(10) 0.0010(7) 0.0002(7) -0.0004(7)
C31 0.095(3) 0.051(2) 0.078(3) 0.0227(18) 0.029(2) 0.020(2)
C32 0.074(2) 0.0489(18) 0.075(2) 0.0269(17) 0.0270(19) 0.0069(17)
C33 0.0582(18) 0.0477(16) 0.0302(13) 0.0141(11) -0.0012(12) 0.0042(13)
C34 0.0532(17) 0.0562(18) 0.0445(16) -0.0021(13) -0.0126(14) -0.0026(14)
C35 0.0502(19) 0.076(2) 0.0501(18) 0.0055(16) -0.0083(15) -0.0009(16)
N31 0.0652(18) 0.079(2) 0.0530(16) 0.0204(15) 0.0111(13) 0.0159(16)
B1 0.0309(13) 0.0284(13) 0.0358(14) -0.0047(10) -0.0007(11) 0.0034(10)
F1 0.0442(9) 0.0486(10) 0.0676(11) 0.0080(8) 0.0053(8) 0.0209(8)
F2 0.1069(17) 0.0744(14) 0.0383(10) -0.0038(9) -0.0049(10) 0.0227(12)
F3 0.0662(12) 0.0351(9) 0.0809(13) -0.0094(8) -0.0353(10) -0.0033(8)
F4 0.0361(9) 0.0548(11) 0.0968(15) 0.0132(10) 0.0068(9) 0.0013(8)

loop_
_atom_type_symbol
_atom_type_description
_atom_type_scat_dispersion_real
_atom_type_scat_dispersion_imag
_atom_type_scat_source
C C 0.0033 0.0016 'International Tables Vol C Tables 4.2.6.8 and 6.1.1.4'
H H 0.0000 0.0000 'International Tables Vol C Tables 4.2.6.8 and 6.1.1.4'
B B 0.0013 0.0007 'International Tables Vol C Tables 4.2.6.8 and 6.1.1.4'
N N 0.0061 0.0033 'International Tables Vol C Tables 4.2.6.8 and 6.1.1.4'
O O 0.0106 0.0060 'International Tables Vol C Tables 4.2.6.8 and 6.1.1.4'
F F 0.0171 0.0103 'International Tables Vol C Tables 4.2.6.8 and 6.1.1.4'
Cd Cd -0.8075 1.2024 'International Tables Vol C Tables 4.2.6.8 and 6.1.1.4'

loop_
_geom_angle_atom_site_label_1
_geom_angle_atom_site_label_2
_geom_angle_atom_site_label_3
_geom_angle
_geom_angle_site_symmetry_1
_geom_angle_site_symmetry_3
N11 Cd1 N11 89.43(11) . 2_655
N11 Cd1 N21 157.75(7) . .
N11 Cd1 N21 91.40(7) 2_655 .
N11 Cd1 N21 91.40(7) . 2_655
N11 Cd1 N21 157.75(7) 2_655 2_655
N21 Cd1 N21 96.12(10) . 2_655
N11 Cd1 N1 79.72(7) . .
N11 Cd1 N1 105.04(7) 2_655 .
N21 Cd1 N1 78.59(7) . .
N21 Cd1 N1 96.98(7) 2_655 .
N11 Cd1 N1 105.04(7) . 2_655
N11 Cd1 N1 79.72(7) 2_655 2_655
N21 Cd1 N1 96.98(7) . 2_655
N21 Cd1 N1 78.59(7) 2_655 2_655
N1 Cd1 N1 173.46(9) . 2_655
N1 C1 C2 122.2(2) . .
N1 C1 C6 117.1(2) . .
C2 C1 C6 120.7(2) . .
C3 C2 C1 119.2(2) . .
C3 C2 H2 120.4 . .
C1 C2 H2 120.4 . .
C2 C3 C4 119.2(2) . .
C2 C3 H3 120.4 . .
C4 C3 H3 120.4 . .
C3 C4 C5 119.1(2) . .
C3 C4 H4 120.5 . .
C5 C4 H4 120.5 . .
N1 C5 C4 122.3(2) . .
N1 C5 C7 117.41(19) . .
C4 C5 C7 120.2(2) . .
N12 C6 C1 112.8(2) . .
N12 C6 H6A 109.0 . .
C1 C6 H6A 109.0 . .
N12 C6 H6B 109.0 . .
C1 C6 H6B 109.0 . .
H6A C6 H6B 107.8 . .
N22 C7 C5 112.11(18) . .
N22 C7 H7A 109.2 . .
C5 C7 H7A 109.2 . .
N22 C7 H7B 109.2 . .
C5 C7 H7B 109.2 . .
H7A C7 H7B 107.9 . .
N12 C11 C12 107.2(2) . .
N12 C11 H11 126.4 . .
C12 C11 H11 126.4 . .
C11 C12 C13 105.7(3) . .
C11 C12 H12 127.2 . .
C13 C12 H12 127.2 . .
N11 C13 C12 110.9(3) . .
N11 C13 H13 124.6 . .
C12 C13 H13 124.6 . .
N22 C21 C22 107.6(2) . .
N22 C21 H21 126.2 . .
C22 C21 H21 126.2 . .
C21 C22 C23 104.8(2) . .
C21 C22 H22 127.6 . .
C23 C22 H22 127.6 . .
N21 C23 C22 111.6(2) . .
N21 C23 H23 124.2 . .
C22 C23 H23 124.2 . .
C5 N1 C1 117.9(2) . .
C5 N1 Cd1 121.08(15) . .
C1 N1 Cd1 120.71(16) . .
C13 N11 N12 104.8(2) . .
C13 N11 Cd1 134.86(18) . .
N12 N11 Cd1 120.38(15) . .
C11 N12 N11 111.5(2) . .
C11 N12 C6 127.8(2) . .
N11 N12 C6 120.7(2) . .
C23 N21 N22 104.68(19) . .
C23 N21 Cd1 133.48(17) . .
N22 N21 Cd1 119.96(14) . .
C21 N22 N21 111.34(19) . .
C21 N22 C7 128.4(2) . .
N21 N22 C7 120.22(18) . .
N31 C31 C32 125.1(4) . .
N31 C31 H31 117.4 . .
C32 C31 H31 117.4 . .
C33 C32 C31 119.2(4) . .
C33 C32 H32 120.4 . .
C31 C32 H32 120.4 . .
C32 C33 C34 116.1(3) . .
C32 C33 C33 121.9(4) . 5_666
C34 C33 C33 121.9(3) . 5_666
C35 C34 C33 119.9(3) . .
C35 C34 H34 120.0 . .
C33 C34 H34 120.0 . .
N31 C35 C34 124.4(4) . .
N31 C35 H35 117.8 . .
C34 C35 H35 117.8 . .
C31 N31 C35 115.3(3) . .
F3 B1 F4 109.4(2) . .
F3 B1 F2 109.8(2) . .
F4 B1 F2 108.3(2) . .
F3 B1 F1 110.2(2) . .
F4 B1 F1 109.5(2) . .
F2 B1 F1 109.6(2) . .
O2 O1 O2 136(10) . 2_656
O2 O1 O3 35(4) . .
O2 O1 O3 151(5) 2_656 .
O2 O1 O3 151(5) . 2_656
O2 O1 O3 35(4) 2_656 2_656
O3 O1 O3 171(6) . 2_656
O1 O2 O3 118(6) . .
O1 O2 O2 22(5) . 2_656
O3 O2 O2 132(6) . 2_656
O2 O3 O1 27(3) . .

loop_
_geom_bond_atom_site_label_1
_geom_bond_atom_site_label_2
_geom_bond_distance
_geom_bond_site_symmetry_2
Cd1 N11 2.335(2) .
Cd1 N11 2.335(2) 2_655
Cd1 N21 2.344(2) .
Cd1 N21 2.344(2) 2_655
Cd1 N1 2.421(2) .
Cd1 N1 2.421(2) 2_655
C1 N1 1.354(3) .
C1 C2 1.385(4) .
C1 C6 1.508(4) .
C2 C3 1.375(4) .
C2 H2 0.9500 .
C3 C4 1.377(4) .
C3 H3 0.9500 .
C4 C5 1.388(3) .
C4 H4 0.9500 .
C5 N1 1.346(3) .
C5 C7 1.506(3) .
C6 N12 1.453(3) .
C6 H6A 0.9900 .
C6 H6B 0.9900 .
C7 N22 1.463(3) .
C7 H7A 0.9900 .
C7 H7B 0.9900 .
C11 N12 1.351(3) .
C11 C12 1.373(4) .
C11 H11 0.9500 .
C12 C13 1.390(4) .
C12 H12 0.9500 .
C13 N11 1.351(3) .
C13 H13 0.9500 .
C21 N22 1.344(3) .
C21 C22 1.367(3) .
C21 H21 0.9500 .
C22 C23 1.392(4) .
C22 H22 0.9500 .
C23 N21 1.332(3) .
C23 H23 0.9500 .
N11 N12 1.363(3) .
N21 N22 1.359(3) .
C31 N31 1.323(5) .
C31 C32 1.387(5) .
C31 H31 0.9500 .
C32 C33 1.379(5) .
C32 H32 0.9500 .
C33 C34 1.390(5) .
C33 C33 1.488(6) 5_666
C34 C35 1.380(5) .
C34 H34 0.9500 .
C35 N31 1.324(5) .
C35 H35 0.9500 .
B1 F3 1.364(3) .
B1 F4 1.377(3) .
B1 F2 1.377(3) .
B1 F1 1.387(3) .
O1 O2 0.84(4) .
O1 O2 0.84(4) 2_656
O1 O3 1.64(7) .
O1 O3 1.64(7) 2_656
O2 O3 1.07(7) .
O2 O2 1.56(8) 2_656

loop_
_geom_torsion_atom_site_label_1
_geom_torsion_atom_site_label_2
_geom_torsion_atom_site_label_3
_geom_torsion_atom_site_label_4
_geom_torsion
_geom_torsion_site_symmetry_1
_geom_torsion_site_symmetry_4
N1 C1 C2 C3 -1.2(4) . .
C6 C1 C2 C3 176.9(2) . .
C1 C2 C3 C4 -0.8(4) . .
C2 C3 C4 C5 1.4(3) . .
C3 C4 C5 N1 -0.1(3) . .
C3 C4 C5 C7 -179.8(2) . .
N1 C1 C6 N12 -69.9(3) . .
C2 C1 C6 N12 111.8(3) . .
N1 C5 C7 N22 -57.7(3) . .
C4 C5 C7 N22 122.0(2) . .
N12 C11 C12 C13 -0.5(3) . .
C11 C12 C13 N11 0.2(3) . .
N22 C21 C22 C23 -0.6(3) . .
C21 C22 C23 N21 0.3(3) . .
C4 C5 N1 C1 -1.9(3) . .
C7 C5 N1 C1 177.90(19) . .
C4 C5 N1 Cd1 171.83(16) . .
C7 C5 N1 Cd1 -8.4(3) . .
C2 C1 N1 C5 2.5(3) . .
C6 C1 N1 C5 -175.7(2) . .
C2 C1 N1 Cd1 -171.18(18) . .
C6 C1 N1 Cd1 10.6(3) . .
N11 Cd1 N1 C5 -141.86(17) . .
N11 Cd1 N1 C5 131.54(16) 2_655 .
N21 Cd1 N1 C5 43.16(16) . .
N21 Cd1 N1 C5 -51.70(17) 2_655 .
N1 Cd1 N1 C5 -4.66(16) 2_655 .
N11 Cd1 N1 C1 31.64(17) . .
N11 Cd1 N1 C1 -54.96(18) 2_655 .
N21 Cd1 N1 C1 -143.33(18) . .
N21 Cd1 N1 C1 121.80(17) 2_655 .
N1 Cd1 N1 C1 168.84(17) 2_655 .
C12 C13 N11 N12 0.1(3) . .
C12 C13 N11 Cd1 178.9(2) . .
N11 Cd1 N11 C13 -111.2(3) 2_655 .
N21 Cd1 N11 C13 156.5(2) . .
N21 Cd1 N11 C13 46.5(3) 2_655 .
N1 Cd1 N11 C13 143.4(3) . .
N1 Cd1 N11 C13 -32.0(3) 2_655 .
N11 Cd1 N11 N12 67.42(17) 2_655 .
N21 Cd1 N11 N12 -24.9(3) . .
N21 Cd1 N11 N12 -134.82(18) 2_655 .
N1 Cd1 N11 N12 -37.98(17) . .
N1 Cd1 N11 N12 146.61(17) 2_655 .
C12 C11 N12 N11 0.6(3) . .
C12 C11 N12 C6 179.8(2) . .
C13 N11 N12 C11 -0.4(3) . .
Cd1 N11 N12 C11 -179.44(17) . .
C13 N11 N12 C6 -179.7(2) . .
Cd1 N11 N12 C6 1.3(3) . .
C1 C6 N12 C11 -115.1(3) . .
C1 C6 N12 N11 64.0(3) . .
C22 C23 N21 N22 0.1(3) . .
C22 C23 N21 Cd1 -163.68(18) . .
N11 Cd1 N21 C23 117.7(3) . .
N11 Cd1 N21 C23 25.8(2) 2_655 .
N21 Cd1 N21 C23 -133.2(3) 2_655 .
N1 Cd1 N21 C23 130.9(2) . .
N1 Cd1 N21 C23 -54.0(2) 2_655 .
N11 Cd1 N21 N22 -44.1(3) . .
N11 Cd1 N21 N22 -135.95(17) 2_655 .
N21 Cd1 N21 N22 65.02(15) 2_655 .
N1 Cd1 N21 N22 -30.89(16) . .
N1 Cd1 N21 N22 144.23(16) 2_655 .
C22 C21 N22 N21 0.7(3) . .
C22 C21 N22 C7 -178.7(2) . .
C23 N21 N22 C21 -0.5(3) . .
Cd1 N21 N22 C21 165.98(15) . .
C23 N21 N22 C7 179.0(2) . .
Cd1 N21 N22 C7 -14.6(3) . .
C5 C7 N22 C21 -106.8(3) . .
C5 C7 N22 N21 73.9(3) . .
N31 C31 C32 C33 0.0(6) . .
C31 C32 C33 C34 -0.8(5) . .
C31 C32 C33 C33 177.5(4) . 5_666
C32 C33 C34 C35 0.8(4) . .
C33 C33 C34 C35 -177.5(3) 5_666 .
C33 C34 C35 N31 0.0(5) . .
C32 C31 N31 C35 0.8(6) . .
C34 C35 N31 C31 -0.8(5) . .
O2 O1 O2 O3 136(7) 2_656 .
O3 O1 O2 O3 -167(10) 2_656 .
O3 O1 O2 O2 -136(7) . 2_656
O3 O1 O2 O2 56(12) 2_656 2_656
O2 O2 O3 O1 20(4) 2_656 .
O2 O1 O3 O2 -91(18) 2_656 .
O3 O1 O3 O2 140(7) 2_656 .
